data_9011794
loop_
_publ_author_name
'Moore, P. B.'
'Araki, T.'

_publ_section_title
;
 Mitridatite - a remarkable octahedral sheet structure
 Loclaity: White Elephant pegmatite, Custer, South Dakota, USA
;
_journal_name_full 'Mineralogical Magazine'
_journal_page_first 527
_journal_page_last 528
_journal_paper_doi 10.1180/minmag.1977.041.320.16
_journal_volume 41
_journal_year 1977
_chemical_formula_sum 'Ca2 Fe3 H6 O17 P3'
_chemical_name_mineral Mitridatite
_space_group_IT_number 9
_symmetry_space_group_name_Hall 'A -2ya'
_symmetry_space_group_name_H-M 'A 1 a 1'
_cell_angle_alpha 90
_cell_angle_beta 95.92
_cell_angle_gamma 90
_cell_formula_units_Z 12
_cell_length_a 17.53
_cell_length_b 19.35
_cell_length_c 11.25
_cell_volume 3795.710
_database_code_amcsd 0014469
_exptl_crystal_density_diffrn 3.248
_cod_original_cell_volume 3795.711
_cod_original_formula_sum 'Ca2 Fe3 P3 O17 H6'
_cod_database_code 9011794

loop_
_space_group_symop_operation_xyz
x,y,z
x,1/2+y,1/2+z
1/2+x,-y,z
1/2+x,1/2-y,1/2+z

loop_
_atom_site_label
_atom_site_fract_x
_atom_site_fract_y
_atom_site_fract_z
_atom_site_type_symbol
_atom_site_attached_hydrogens
Ca1 0.08400 0.46600 0.29900 Ca 0
Ca2 0.08400 0.31200 0.84200 Ca 0
Ca3 0.08000 0.13800 0.34300 Ca 0
Ca4 0.41900 0.28800 0.20800 Ca 0
Ca5 0.41800 0.49600 0.66400 Ca 0
Ca6 0.41500 0.15600 0.67900 Ca 0
Fe1 0.25300 0.46000 0.48900 Fe 0
Fe2 0.24700 0.03700 0.24600 Fe 0
Fe3 0.24800 0.05500 0.74500 Fe 0
Fe4 0.25000 0.20000 0.26800 Fe 0
Fe5 0.24900 0.22100 0.76800 Fe 0
Fe6 0.25100 0.37300 0.25000 Fe 0
Fe7 0.25500 0.38200 0.75400 Fe 0
Fe8 0.25400 0.29500 0.02100 Fe 0
Fe9 0.24400 0.13100 0.52300 Fe 0
P1 0.10800 0.28300 0.16000 P 0
P2 0.10600 0.45800 0.63400 P 0
P3 0.10400 0.14400 0.66700 P 0
P4 0.39600 0.46200 0.33700 P 0
P5 0.39100 0.12100 0.38200 P 0
P6 0.39600 0.30300 0.88000 P 0
P7 0.21400 0.45700 0.99900 P 0
P8 0.28900 0.12600 0.01700 P 0
P9 0.29000 0.29200 0.51900 P 0
O1 0.02400 0.28200 0.14000 O 0
O2 0.13600 0.23200 0.22900 O 0
O3 0.13700 0.34700 0.23500 O 0
O4 0.13600 0.28500 0.04700 O 0
O5 0.02000 0.45500 0.62700 O 0
O6 0.14100 0.46700 0.50600 O 0
O7 0.13700 0.39500 0.69300 O 0
O8 0.14000 0.03000 0.19800 O 0
O9 0.01300 0.14000 0.64000 O 0
O10 0.13600 0.20500 0.73300 O 0
O11 0.13300 0.08000 0.73000 O 0
O12 0.13100 0.14900 0.54500 O 0
O13 0.48600 0.47200 0.35100 O 0
O14 0.36400 0.39300 0.26000 O 0
O15 0.35900 0.45800 0.47700 O 0
O16 0.35800 0.03500 0.76700 O 0
O17 0.48600 0.12800 0.40100 O 0
O18 0.35400 0.05800 0.30100 O 0
O19 0.35500 0.11800 0.49600 O 0
O20 0.36400 0.18100 0.31000 O 0
O21 0.48400 0.30200 0.90000 O 0
O22 0.36600 0.37300 0.81000 O 0
O23 0.36300 0.23600 0.79400 O 0
O24 0.36700 0.30100 0.02200 O 0
O25 0.37800 0.11600 0.04600 O 0
O26 0.25000 0.06800 0.94600 O 0
O27 0.26200 0.19400 0.95300 O 0
O28 0.25300 0.12300 0.14700 O 0
O29 0.37900 0.28700 0.54300 O 0
O30 0.26200 0.36000 0.43800 O 0
O31 0.25400 0.23200 0.44400 O 0
O32 0.25600 0.29600 0.63000 O 0
O33 0.13100 0.44800 0.97500 O 0
O34 0.25000 0.46200 0.87600 O 0
O35 0.23800 0.03200 0.56300 O 0
O36 0.26200 0.39800 0.07400 O 0
O37 0.21700 0.11800 0.36000 O 0
O38 0.27600 0.14300 0.68600 O 0
O39 0.28200 0.28300 0.18400 O 0
O40 0.22100 0.31400 0.86000 O 0
O41 0.22200 0.46800 0.31100 O 0
O42 0.28000 0.45900 0.66600 O 0
Wat43 0.49300 0.26100 0.40500 O 2
Wat44 0.49300 0.38800 0.65600 O 2
Wat45 0.49700 0.06400 0.64300 O 2
Wat46 0.49700 0.19400 0.18200 O 2
Wat47 0.50600 0.47400 0.86800 O 2
Wat48 0.48600 0.12700 0.89400 O 2
Wat49 0.42600 0.45500 0.05500 O 2
Wat50 0.57400 0.37300 0.48300 O 2
Wat51 0.57200 0.21700 0.01800 O 2

loop_
_cod_changelog_entry_id
_cod_changelog_entry_author
_cod_changelog_entry_date
_cod_changelog_entry_text
1
;cod-tools version 3.8.0
Id: cif_guess_AMCSD_atom_types 9574 2023-05-10 09:00:05Z saulius
;
2023-05-10T18:53:26+03:00
;Derived atom types and hydrogen counts
from atom names that follow the AMCSD naming convention
(Wat == water, O-H == hydroxyl).
;

loop_
_cod_related_entry_id
_cod_related_entry_database
_cod_related_entry_code
1 AMCSD 0014469
